data_7061431
loop_
_publ_author_name
'Saha, Rumpa'
'Mukherjee, Aparajita'
'Bhattacharya, Samaresh'

_publ_section_title
;
 Development of a ruthenium--aquo complex for utilization in synthesis and
 catalysis for selective hydration of nitriles and alkynes
;
_journal_issue 19
_journal_name_full 'New Journal of Chemistry'
_journal_page_first 9098
_journal_page_last 9110
_journal_paper_doi 10.1039/D1NJ04736A
_journal_volume 46
_journal_year 2022
_chemical_formula_moiety 'C37 H34 N6 O2 Ru, 2(Cl O4), 3[H2O]'
_chemical_formula_sum 'C37 H40 Cl2 N6 O13 Ru'
_chemical_formula_weight 948.72
_space_group_crystal_system orthorhombic
_space_group_IT_number 33
_space_group_name_Hall 'P 2c -2n'
_space_group_name_H-M_alt 'P n a 21'
_atom_sites_solution_hydrogens geom
_audit_creation_date 2022-03-14
_audit_creation_method
;
Olex2 1.5-dev
(compiled 2022.03.10 svn.r54f81f84 for OlexSys, GUI svn.r6444)
;
_audit_update_record
;
2022-04-05 deposited with the CCDC.	2022-04-06 downloaded from the CCDC.
;
_cell_angle_alpha 90
_cell_angle_beta 90
_cell_angle_gamma 90
_cell_formula_units_Z 8
_cell_length_a 30.054(3)
_cell_length_b 11.0969(10)
_cell_length_c 25.405(2)
_cell_measurement_reflns_used 300
_cell_measurement_temperature 273(2)
_cell_measurement_theta_max 27.136
_cell_measurement_theta_min 1.956
_cell_volume 8472.7(13)
_computing_data_collection 'APEX3 (Bruker)'
_computing_data_reduction 'APEX3 (Bruker)'
_computing_molecular_graphics 'Olex2 1.5-dev (Dolomanov et al., 2009)'
_computing_publication_material 'Olex2 1.5-dev (Dolomanov et al., 2009)'
_computing_structure_refinement 'SHELXL 2018/3 (Sheldrick, 2015)'
_computing_structure_solution 'SHELXT 2014/5 (Sheldrick, 2014)'
_diffrn_ambient_temperature 273.15
_diffrn_measured_fraction_theta_full 0.999
_diffrn_measured_fraction_theta_max 1.000
_diffrn_measurement_device_type 'Bruker P4'
_diffrn_measurement_method '\w scans'
_diffrn_radiation_monochromator graphite
_diffrn_radiation_type MoK\a
_diffrn_radiation_wavelength 0.71073
_diffrn_reflns_av_R_equivalents 0.1191
_diffrn_reflns_av_unetI/netI 0.0571
_diffrn_reflns_Laue_measured_fraction_full 0.999
_diffrn_reflns_Laue_measured_fraction_max 1.000
_diffrn_reflns_limit_h_max 36
_diffrn_reflns_limit_h_min -36
_diffrn_reflns_limit_k_max 13
_diffrn_reflns_limit_k_min -13
_diffrn_reflns_limit_l_max 30
_diffrn_reflns_limit_l_min -30
_diffrn_reflns_number 175782
_diffrn_reflns_point_group_measured_fraction_full 1.000
_diffrn_reflns_point_group_measured_fraction_max 1.000
_diffrn_reflns_theta_full 25.242
_diffrn_reflns_theta_max 25.500
_diffrn_reflns_theta_min 1.956
_exptl_absorpt_coefficient_mu 0.565
_exptl_absorpt_correction_type none
_exptl_crystal_colour Red
_exptl_crystal_density_diffrn 1.488
_exptl_crystal_description Block
_exptl_crystal_F_000 3888
_exptl_crystal_size_max 0.2
_exptl_crystal_size_mid 0.17
_exptl_crystal_size_min 0.15
_refine_diff_density_max 0.837
_refine_diff_density_min -0.422
_refine_diff_density_rms 0.081
_refine_ls_abs_structure_details
;
 Refined as an inversion twin.
;
_refine_ls_abs_structure_Flack 0.19(6)
_refine_ls_extinction_method none
_refine_ls_goodness_of_fit_ref 1.058
_refine_ls_hydrogen_treatment constr
_refine_ls_matrix_type full
_refine_ls_number_parameters 1059
_refine_ls_number_reflns 15798
_refine_ls_number_restraints 90
_refine_ls_restrained_S_all 1.065
_refine_ls_R_factor_all 0.0836
_refine_ls_R_factor_gt 0.0612
_refine_ls_shift/su_max 0.001
_refine_ls_shift/su_mean 0.000
_refine_ls_structure_factor_coef Fsqd
_refine_ls_weighting_details 'w=1/[\s^2^(Fo^2^)+(0.0633P)^2^+11.9093P] where P=(Fo^2^+2Fc^2^)/3'
_refine_ls_weighting_scheme calc
_refine_ls_wR_factor_gt 0.1359
_refine_ls_wR_factor_ref 0.1491
_reflns_Friedel_coverage 0.953
_reflns_Friedel_fraction_full 1.000
_reflns_Friedel_fraction_max 1.000
_reflns_number_gt 12122
_reflns_number_total 15798
_reflns_threshold_expression 'I > 2\s(I)'
_cod_data_source_file d1nj04736a2.cif
_cod_data_source_block sb-rs-60-o-s4
_cod_depositor_comments 'Adding full bibliography for 7061431--7061433.cif.'
_cod_original_cell_volume 8472.6(13)
_cod_database_code 7061431
_shelx_shelxl_version_number 2018/3
_shelx_space_group_comment
;
The symmetry employed for this shelxl refinement is uniquely defined
by the following loop, which should always be used as a source of
symmetry information in preference to the above space-group names.
They are only intended as comments.
;
_olex2_refinement_description
;
1. Twinned data refinement
 Scales: 0.81(6)
 0.19(6)
2. Fixed Uiso
 At 1.2 times of:
  All C(H) groups
 At 1.5 times of:
  All C(H,H,H) groups
3. Uiso/Uaniso restraints and constraints
Cl4 \\sim Cl4A: within 2A with sigma of 0.001 and sigma for terminal atoms of
0.002 within 2A
Uanis(O303) \\sim Ueq: with sigma of 0.1 and sigma for terminal atoms of 0.2
4. Rigid body (RIGU) restrains
 O6, Cl4A, O5, O7, O8
 with sigma for 1-2 distances of 0.001 and sigma for 1-3 distances of 0.001
 O404, Cl4, O401, O403, O402
 with sigma for 1-2 distances of 0.001 and sigma for 1-3 distances of 0.001
 Cl3, O301, O302, O304, O303
 with sigma for 1-2 distances of 0.001 and sigma for 1-3 distances of 0.001
5. Others
 Sof(Cl4A)=Sof(O5)=Sof(O6)=Sof(O7)=Sof(O8)=1-FVAR(1)
 Sof(Cl4)=Sof(O401)=Sof(O403)=Sof(O404)=Sof(O402)=FVAR(1)
 Fixed X: Ru1(0.76233)
 Fixed Y: Ru1(0.48866)
 Fixed Z: Ru1(0.53804)
6.a Aromatic/amide H refined with riding coordinates:
 C28(H28), C68(H68), C65(H65), C1(H1), C70(H70), C55(H55), C54(H54), C69(H69),
 C23(H23), C19(H19), C51(H51), C31(H31), C36(H36), C2(H2), C11(H11), C15(H15),
 C72(H72), C60(H60), C18(H18), C38(H38), C12(H12), C32(H32), C66(H66), C49(H49),
  C30(H30), C14(H14), C67(H67), C57(H57), C17(H17), C25(H25), C20(H20),
 C73(H73), C24(H24), C39(H39), C29(H29), C52(H52), C56(H56), C61(H61), C33(H33),
  C62(H62), C48(H48), C35(H35), C4(H4), C7(H7), C5(H5), C8(H8), C45(H45),
 C41(H41), C42(H42), C44(H44)
6.b Idealised Me refined as rotating group:
 C74(H74A,H74B,H74C), C37(H37A,H37B,H37C), C53(H53A,H53B,H53C), C9(H9A,H9B,
 H9C), C16(H16A,H16B,H16C), C46(H46A,H46B,H46C)
;
_smtbx_masks_special_details
;
A solvent mask was calculated and 256 electrons were 
found in a volume of 1502\%A^3^ in 1 void per unit cell. 
This is consistent with the presence of 3[H2O] per Formula Unit 
which account for 240 electrons per unit cell.
;
_smtbx_masks_void_probe_radius 1.2
_smtbx_masks_void_truncation_radius 1.2
_olex2_submission_special_instructions 'No special instructions were received'

loop_
_space_group_symop_operation_xyz
'x, y, z'
'-x, -y, z+1/2'
'-x+1/2, y+1/2, z+1/2'
'x+1/2, -y+1/2, z'

loop_
_atom_site_label
_atom_site_type_symbol
_atom_site_fract_x
_atom_site_fract_y
_atom_site_fract_z
_atom_site_U_iso_or_equiv
_atom_site_adp_type
_atom_site_occupancy
_atom_site_site_symmetry_order
_atom_site_calc_flag
_atom_site_refinement_flags_posn
_atom_site_refinement_flags_adp
_atom_site_refinement_flags_occupancy
_atom_site_disorder_assembly
_atom_site_disorder_group
Ru1 Ru 0.762330 0.488660 0.538040 0.03503(19) Uani 1 1 d . . . . .
Ru2 Ru 0.49750(2) 0.50653(6) 0.43356(4) 0.03409(18) Uani 1 1 d . . . . .
Cl1 Cl 0.58828(14) 0.0204(3) 0.35941(16) 0.0753(10) Uani 1 1 d . . . . .
Cl4 Cl 0.6672(12) 0.993(2) 0.5963(16) 0.058(3) Uani 0.55(3) 1 d . U P A 1
Cl3 Cl 0.94373(15) 0.4423(3) 0.5422(3) 0.0975(13) Uani 1 1 d . . . . .
Cl2 Cl 0.81906(14) 0.9413(3) 0.4304(2) 0.0977(13) Uani 1 1 d . . . . .
N5 N 0.7950(2) 0.3357(7) 0.5629(3) 0.039(2) Uani 1 1 d . . . . .
N12 N 0.5456(3) 0.5168(7) 0.3707(3) 0.0388(19) Uani 1 1 d . . . . .
N9 N 0.4643(3) 0.6588(7) 0.4057(3) 0.0385(19) Uani 1 1 d . . . . .
N1 N 0.7983(3) 0.6248(8) 0.5735(3) 0.042(2) Uani 1 1 d . . . . .
N8 N 0.4517(3) 0.4700(8) 0.4905(4) 0.042(2) Uani 1 1 d . . . . .
N7 N 0.4604(3) 0.3700(7) 0.4000(4) 0.045(2) Uani 1 1 d . . . . .
C28 C 0.7972(4) 0.1178(10) 0.5556(5) 0.056(3) Uani 1 1 d . . . . .
H28 H 0.785847 0.047766 0.540559 0.068 Uiso 1 1 calc R U . . .
N11 N 0.5421(3) 0.4039(8) 0.4788(3) 0.042(2) Uani 1 1 d . . . . .
N10 N 0.5294(2) 0.6360(7) 0.4707(3) 0.0334(18) Uani 1 1 d . . . . .
N4 N 0.7304(3) 0.3612(7) 0.4981(3) 0.0385(19) Uani 1 1 d . . . . .
O2 O 0.8366(4) 0.3298(12) 0.2836(5) 0.101(4) Uani 1 1 d . . . . .
C27 C 0.7793(3) 0.2306(9) 0.5441(4) 0.044(2) Uani 1 1 d . . . . .
N6 N 0.7160(3) 0.4743(8) 0.5996(3) 0.043(2) Uani 1 1 d . . . . .
N2 N 0.8085(3) 0.5334(9) 0.4820(3) 0.044(2) Uani 1 1 d . . . . .
C68 C 0.5447(4) 0.2854(9) 0.4820(5) 0.053(3) Uani 1 1 d . . . . .
H68 H 0.526713 0.238913 0.460168 0.064 Uiso 1 1 calc R U . . .
C65 C 0.5959(4) 0.4181(11) 0.5480(5) 0.056(3) Uani 1 1 d . . . . .
H65 H 0.613224 0.464485 0.570551 0.068 Uiso 1 1 calc R U . . .
C59 C 0.5188(3) 0.7507(9) 0.4608(4) 0.039(2) Uani 1 1 d . . . . .
C40 C 0.4642(3) 0.3158(10) 0.3477(4) 0.043(2) Uani 1 1 d . . . . .
C1 C 0.8267(4) 0.6754(9) 0.5425(5) 0.055(3) Uani 1 1 d . . . . .
H1 H 0.842525 0.743556 0.552792 0.066 Uiso 1 1 calc R U . . .
C70 C 0.5952(4) 0.4165(12) 0.3161(5) 0.058(3) Uani 1 1 d . . . . .
H70 H 0.608188 0.344022 0.305931 0.069 Uiso 1 1 calc R U . . .
C55 C 0.4109(4) 0.7735(12) 0.3587(5) 0.057(3) Uani 1 1 d . . . . .
H55 H 0.386185 0.774014 0.336627 0.068 Uiso 1 1 calc R U . . .
C54 C 0.4299(3) 0.6633(10) 0.3735(4) 0.042(2) Uani 1 1 d . . . . .
H54 H 0.417966 0.592010 0.360409 0.050 Uiso 1 1 calc R U . . .
O4 O 0.4347(3) 0.6779(9) 0.6891(3) 0.080(3) Uani 1 1 d . . . . .
C69 C 0.5661(3) 0.4183(11) 0.3538(4) 0.046(3) Uani 1 1 d . . . . .
H69 H 0.559072 0.345670 0.370005 0.055 Uiso 1 1 calc R U . . .
C23 C 0.6728(4) 0.3078(10) 0.4396(5) 0.053(3) Uani 1 1 d . . . . .
H23 H 0.649140 0.328918 0.417862 0.064 Uiso 1 1 calc R U . . .
N3 N 0.7174(3) 0.5918(8) 0.4954(3) 0.042(2) Uani 1 1 d . . . . .
C63 C 0.5615(3) 0.6050(10) 0.5073(4) 0.040(2) Uani 1 1 d . . . . .
C47 C 0.4485(3) 0.5250(8) 0.5421(4) 0.041(2) Uani 1 1 d . . . . .
C64 C 0.5665(3) 0.4746(9) 0.5122(4) 0.043(2) Uani 1 1 d . . . . .
C10 C 0.8129(3) 0.4802(9) 0.4303(5) 0.045(2) Uani 1 1 d . . . . .
C19 C 0.6583(4) 0.7034(12) 0.4263(5) 0.067(4) Uani 1 1 d . . . . .
H19 H 0.639468 0.740668 0.402216 0.080 Uiso 1 1 calc R U . . .
C51 C 0.4336(3) 0.7032(10) 0.5950(4) 0.051(3) Uani 1 1 d . . . . .
H51 H 0.426212 0.784325 0.597639 0.061 Uiso 1 1 calc R U . . .
C31 C 0.8307(4) 0.3263(12) 0.5955(4) 0.051(3) Uani 1 1 d . . . . .
H31 H 0.843019 0.396838 0.608879 0.061 Uiso 1 1 calc R U . . .
C36 C 0.7063(4) 0.3700(11) 0.6243(5) 0.056(3) Uani 1 1 d . . . . .
H36 H 0.717521 0.298014 0.611085 0.067 Uiso 1 1 calc R U . . .
C2 C 0.8328(4) 0.6239(10) 0.4930(4) 0.048(3) Uani 1 1 d . . . . .
H2 H 0.853516 0.654158 0.469201 0.058 Uiso 1 1 calc R U . . .
C11 C 0.8222(4) 0.3586(9) 0.4245(4) 0.047(3) Uani 1 1 d . . . . .
H11 H 0.823394 0.309065 0.453984 0.056 Uiso 1 1 calc R U . . .
C15 C 0.8102(4) 0.5484(12) 0.3855(4) 0.055(3) Uani 1 1 d . . . . .
H15 H 0.803860 0.630036 0.389191 0.066 Uiso 1 1 calc R U . . .
C72 C 0.5864(4) 0.6264(11) 0.3075(5) 0.061(3) Uani 1 1 d . . . . .
H72 H 0.593019 0.700337 0.292140 0.073 Uiso 1 1 calc R U . . .
C60 C 0.5422(4) 0.8412(11) 0.4859(6) 0.065(4) Uani 1 1 d . . . . .
H60 H 0.536356 0.921457 0.477897 0.078 Uiso 1 1 calc R U . . .
C18 C 0.6846(4) 0.7711(12) 0.4606(6) 0.070(4) Uani 1 1 d . . . . .
H18 H 0.682156 0.854670 0.461378 0.084 Uiso 1 1 calc R U . . .
C71 C 0.6070(5) 0.5238(15) 0.2908(5) 0.070(4) Uani 1 1 d . . . . .
C38 C 0.4304(4) 0.3242(9) 0.4297(5) 0.055(3) Uani 1 1 d . . . . .
H38 H 0.412305 0.260940 0.418691 0.066 Uiso 1 1 calc R U . . .
C12 C 0.8295(4) 0.3108(12) 0.3752(5) 0.064(3) Uani 1 1 d . . . . .
H12 H 0.835747 0.229176 0.371575 0.076 Uiso 1 1 calc R U . . .
C32 C 0.6960(3) 0.5750(9) 0.6188(4) 0.046(3) Uani 1 1 d . . . . .
H32 H 0.700740 0.647723 0.601564 0.055 Uiso 1 1 calc R U . . .
C66 C 0.5987(4) 0.2936(11) 0.5496(5) 0.064(3) Uani 1 1 d . . . . .
H66 H 0.618036 0.255945 0.572974 0.077 Uiso 1 1 calc R U . . .
C22 C 0.6969(3) 0.3946(10) 0.4657(4) 0.040(2) Uani 1 1 d . . . . .
C49 C 0.4484(4) 0.5131(11) 0.6344(5) 0.061(3) Uani 1 1 d . . . . .
H49 H 0.450927 0.466864 0.664812 0.073 Uiso 1 1 calc R U . . .
C21 C 0.6908(4) 0.5248(9) 0.4630(4) 0.042(2) Uani 1 1 d . . . . .
C30 C 0.8497(4) 0.2181(12) 0.6100(5) 0.059(3) Uani 1 1 d . . . . .
H30 H 0.873843 0.216274 0.632851 0.071 Uiso 1 1 calc R U . . .
C14 C 0.8161(5) 0.5054(14) 0.3371(5) 0.077(4) Uani 1 1 d . . . . .
H14 H 0.812559 0.555663 0.308119 0.093 Uiso 1 1 calc R U . . .
C67 C 0.5733(4) 0.2277(11) 0.5169(5) 0.064(3) Uani 1 1 d . . . . .
H67 H 0.574901 0.143984 0.517572 0.077 Uiso 1 1 calc R U . . .
C34 C 0.6620(5) 0.4697(15) 0.6898(6) 0.083(5) Uani 1 1 d . . . . .
C57 C 0.4642(4) 0.8732(10) 0.4096(5) 0.060(3) Uani 1 1 d . . . . .
H57 H 0.476898 0.944646 0.421363 0.072 Uiso 1 1 calc R U . . .
C17 C 0.7139(4) 0.7138(10) 0.4929(4) 0.051(3) Uani 1 1 d . . . . .
H17 H 0.732288 0.760125 0.514283 0.061 Uiso 1 1 calc R U . . .
C25 C 0.7195(4) 0.1538(10) 0.4800(4) 0.050(3) Uani 1 1 d . . . . .
H25 H 0.727629 0.073713 0.484792 0.060 Uiso 1 1 calc R U . . .
C20 C 0.6609(4) 0.5812(11) 0.4293(5) 0.055(3) Uani 1 1 d . . . . .
H20 H 0.642374 0.534374 0.408296 0.066 Uiso 1 1 calc R U . . .
C13 C 0.8276(4) 0.3848(14) 0.3301(5) 0.068(4) Uani 1 1 d . . . . .
C74 C 0.6399(5) 0.5228(14) 0.2452(6) 0.097(5) Uani 1 1 d . . . . .
H74A H 0.668341 0.551123 0.257276 0.146 Uiso 1 1 calc R U . . .
H74B H 0.629290 0.574414 0.217650 0.146 Uiso 1 1 calc R U . . .
H74C H 0.642936 0.442102 0.232040 0.146 Uiso 1 1 calc R U . . .
C37 C 0.6331(8) 0.466(2) 0.7390(8) 0.171(11) Uani 1 1 d . . . . .
H37A H 0.646785 0.513074 0.766253 0.257 Uiso 1 1 calc R U . . .
H37B H 0.630033 0.384155 0.750632 0.257 Uiso 1 1 calc R U . . .
H37C H 0.604276 0.498538 0.731059 0.257 Uiso 1 1 calc R U . . .
C73 C 0.5558(3) 0.6187(10) 0.3475(4) 0.046(3) Uani 1 1 d . . . . .
H73 H 0.541672 0.688779 0.358618 0.055 Uiso 1 1 calc R U . . .
C58 C 0.4821(3) 0.7640(8) 0.4261(5) 0.046(3) Uani 1 1 d . . . . .
C50 C 0.4395(4) 0.6328(12) 0.6390(4) 0.054(3) Uani 1 1 d . . . . .
C24 C 0.6846(4) 0.1869(10) 0.4466(5) 0.063(3) Uani 1 1 d . . . . .
H24 H 0.668929 0.127351 0.428759 0.075 Uiso 1 1 calc R U . . .
C26 C 0.7411(3) 0.2461(9) 0.5053(4) 0.042(3) Uani 1 1 d . . . . .
C39 C 0.4263(4) 0.3774(10) 0.4815(4) 0.050(3) Uani 1 1 d . . . . .
H39 H 0.406876 0.347237 0.506687 0.060 Uiso 1 1 calc R U . . .
C29 C 0.8326(4) 0.1147(12) 0.5902(5) 0.063(3) Uani 1 1 d . . . . .
H29 H 0.844796 0.040987 0.600101 0.076 Uiso 1 1 calc R U . . .
C52 C 0.4392(3) 0.6468(10) 0.5454(5) 0.049(3) Uani 1 1 d . . . . .
H52 H 0.436621 0.692239 0.514789 0.058 Uiso 1 1 calc R U . . .
C56 C 0.4277(4) 0.8784(11) 0.3759(6) 0.063(3) Uani 1 1 d . . . . .
H56 H 0.415457 0.951754 0.365623 0.076 Uiso 1 1 calc R U . . .
C53 C 0.4195(6) 0.7982(15) 0.6945(5) 0.090(5) Uani 1 1 d . . . . .
H53A H 0.438187 0.850929 0.674252 0.135 Uiso 1 1 calc R U . . .
H53B H 0.420554 0.821339 0.730871 0.135 Uiso 1 1 calc R U . . .
H53C H 0.389433 0.803886 0.681939 0.135 Uiso 1 1 calc R U . . .
C61 C 0.5744(5) 0.8125(12) 0.5232(5) 0.065(4) Uani 1 1 d . . . . .
H61 H 0.589003 0.872598 0.541982 0.078 Uiso 1 1 calc R U . . .
C3 C 0.7930(3) 0.6727(11) 0.6247(4) 0.049(3) Uani 1 1 d . . . . .
C33 C 0.6690(4) 0.5744(13) 0.6628(5) 0.060(3) Uani 1 1 d . . . . .
H33 H 0.655557 0.645382 0.674012 0.072 Uiso 1 1 calc R U . . .
C62 C 0.5838(4) 0.6955(10) 0.5314(5) 0.055(3) Uani 1 1 d . . . . .
H62 H 0.606578 0.675842 0.554694 0.067 Uiso 1 1 calc R U . . .
C48 C 0.4537(4) 0.4577(11) 0.5859(5) 0.055(3) Uani 1 1 d . . . . .
H48 H 0.460737 0.376267 0.583674 0.066 Uiso 1 1 calc R U . . .
C35 C 0.6793(5) 0.3678(15) 0.6702(6) 0.082(4) Uani 1 1 d . . . . .
H35 H 0.673562 0.294769 0.686839 0.098 Uiso 1 1 calc R U . . .
C4 C 0.7936(4) 0.6018(13) 0.6678(5) 0.064(3) Uani 1 1 d . . . . .
H4 H 0.798091 0.519436 0.663739 0.077 Uiso 1 1 calc R U . . .
C7 C 0.7774(4) 0.8426(12) 0.6824(6) 0.074(4) Uani 1 1 d . . . . .
H7 H 0.770513 0.923733 0.686429 0.088 Uiso 1 1 calc R U . . .
C5 C 0.7877(4) 0.6491(17) 0.7193(5) 0.082(5) Uani 1 1 d . . . . .
H5 H 0.789389 0.598870 0.748582 0.098 Uiso 1 1 calc R U . . .
C6 C 0.7792(4) 0.7742(16) 0.7254(5) 0.071(4) Uani 1 1 d . . . . .
C8 C 0.7856(4) 0.7985(12) 0.6307(5) 0.062(3) Uani 1 1 d . . . . .
H8 H 0.786001 0.850121 0.601863 0.075 Uiso 1 1 calc R U . . .
C9 C 0.7760(6) 0.761(2) 0.8169(8) 0.132(8) Uani 1 1 d . . . . .
H9A H 0.753792 0.698968 0.815954 0.199 Uiso 1 1 calc R U . . .
H9B H 0.771031 0.811705 0.847051 0.199 Uiso 1 1 calc R U . . .
H9C H 0.804966 0.725237 0.819307 0.199 Uiso 1 1 calc R U . . .
O1 O 0.7732(3) 0.8312(12) 0.7706(4) 0.109(4) Uani 1 1 d . . . . .
C45 C 0.4672(4) 0.3906(14) 0.3048(5) 0.062(3) Uani 1 1 d . . . . .
H45 H 0.469316 0.473758 0.308587 0.075 Uiso 1 1 calc R U . . .
C41 C 0.4644(5) 0.1931(12) 0.3447(5) 0.074(4) Uani 1 1 d . . . . .
H41 H 0.463145 0.146924 0.375193 0.089 Uiso 1 1 calc R U . . .
C43 C 0.4652(5) 0.2133(19) 0.2521(7) 0.094(6) Uani 1 1 d . . . . .
C42 C 0.4665(6) 0.1372(17) 0.2954(7) 0.099(6) Uani 1 1 d . . . . .
H42 H 0.468730 0.054027 0.291940 0.119 Uiso 1 1 calc R U . . .
C44 C 0.4670(4) 0.3354(17) 0.2539(5) 0.080(5) Uani 1 1 d . . . . .
H44 H 0.468067 0.381265 0.223349 0.096 Uiso 1 1 calc R U . . .
C16 C 0.8378(7) 0.4006(19) 0.2418(7) 0.131(7) Uani 1 1 d . . . . .
H16A H 0.809117 0.436713 0.236624 0.196 Uiso 1 1 calc R U . . .
H16B H 0.845586 0.353889 0.211372 0.196 Uiso 1 1 calc R U . . .
H16C H 0.859624 0.462634 0.247090 0.196 Uiso 1 1 calc R U . . .
O201 O 0.8221(8) 1.0583(14) 0.4349(11) 0.246(11) Uani 1 1 d . . . . .
O204 O 0.8577(5) 0.8892(16) 0.4629(7) 0.173(7) Uani 1 1 d . . . . .
O202 O 0.7853(5) 0.9002(13) 0.4615(8) 0.184(8) Uani 1 1 d . . . . .
O203 O 0.8234(5) 0.887(2) 0.3825(7) 0.243(13) Uani 1 1 d . . . . .
O3 O 0.4665(5) 0.1499(19) 0.2024(6) 0.175(8) Uani 1 1 d . . . . .
C46 C 0.4568(7) 0.191(3) 0.1600(7) 0.214(18) Uani 1 1 d . . . . .
H46A H 0.427354 0.223720 0.161414 0.321 Uiso 1 1 calc R U . . .
H46B H 0.457886 0.127749 0.134101 0.321 Uiso 1 1 calc R U . . .
H46C H 0.477588 0.252891 0.150734 0.321 Uiso 1 1 calc R U . . .
O102 O 0.6216(6) -0.0384(14) 0.3842(8) 0.186(8) Uani 1 1 d . . . . .
O103 O 0.6061(7) 0.099(2) 0.3313(11) 0.280(16) Uani 1 1 d . . . . .
O101 O 0.5641(7) -0.064(2) 0.3380(9) 0.230(11) Uani 1 1 d . . . . .
O401 O 0.6419(11) 1.032(2) 0.5600(11) 0.096(8) Uani 0.55(3) 1 d . . P A 1
O403 O 0.6517(10) 0.864(2) 0.6144(15) 0.089(7) Uani 0.55(3) 1 d . . P A 1
O301 O 0.9447(9) 0.355(2) 0.5752(11) 0.258(10) Uani 1 1 d . . . . .
O302 O 0.9322(9) 0.5459(17) 0.5397(12) 0.248(9) Uani 1 1 d . . . . .
O304 O 0.9047(9) 0.402(2) 0.5166(12) 0.280(11) Uani 1 1 d . . . . .
O404 O 0.7110(8) 0.950(2) 0.5704(11) 0.116(9) Uani 0.55(3) 1 d . . P A 1
O104 O 0.5607(9) 0.0879(19) 0.3918(9) 0.247(12) Uani 1 1 d . . . . .
O402 O 0.6939(13) 1.048(3) 0.6333(14) 0.142(12) Uani 0.55(3) 1 d . . P A 1
O303 O 0.9762(9) 0.423(3) 0.5113(13) 0.321(15) Uani 1 1 d . U . . .
Cl4A Cl 0.6722(15) 0.969(3) 0.599(2) 0.058(3) Uani 0.45(3) 1 d . U P A 2
O5 O 0.6562(12) 1.012(5) 0.5416(16) 0.120(11) Uani 0.45(3) 1 d . . P A 2
O6 O 0.6705(12) 0.871(4) 0.608(2) 0.094(9) Uani 0.45(3) 1 d . . P A 2
O7 O 0.7079(13) 1.035(4) 0.6017(18) 0.131(12) Uani 0.45(3) 1 d . . P A 2
O8 O 0.6412(13) 1.052(3) 0.6341(14) 0.141(14) Uani 0.45(3) 1 d . . P A 2

loop_
_atom_site_aniso_label
_atom_site_aniso_U_11
_atom_site_aniso_U_22
_atom_site_aniso_U_33
_atom_site_aniso_U_23
_atom_site_aniso_U_13
_atom_site_aniso_U_12
Ru1 0.0352(4) 0.0376(4) 0.0323(4) 0.0038(5) -0.0036(3) -0.0034(3)
Ru2 0.0336(4) 0.0323(3) 0.0364(4) 0.0015(4) -0.0018(3) -0.0012(3)
Cl1 0.092(3) 0.057(2) 0.077(2) 0.0091(18) -0.012(2) 0.0022(18)
Cl4 0.064(7) 0.044(9) 0.066(4) 0.014(7) -0.015(4) -0.004(6)
Cl3 0.091(3) 0.055(2) 0.146(4) 0.006(3) 0.017(3) -0.0009(19)
Cl2 0.085(3) 0.065(2) 0.143(4) -0.032(3) 0.031(3) -0.0082(19)
N5 0.029(4) 0.049(5) 0.038(5) 0.003(4) 0.008(4) -0.002(4)
N12 0.035(4) 0.037(5) 0.045(5) 0.001(4) 0.000(4) 0.001(4)
N9 0.042(5) 0.033(4) 0.040(5) 0.002(4) 0.008(4) 0.002(4)
N1 0.043(5) 0.046(5) 0.039(5) 0.007(4) -0.013(4) -0.004(4)
N8 0.049(5) 0.031(5) 0.046(5) 0.003(4) 0.002(4) 0.001(4)
N7 0.044(5) 0.038(5) 0.052(6) 0.001(4) -0.011(4) -0.002(4)
C28 0.068(8) 0.045(6) 0.056(7) 0.008(5) 0.004(6) 0.003(6)
N11 0.038(5) 0.038(5) 0.049(5) 0.004(4) -0.003(4) -0.003(4)
N10 0.031(4) 0.034(4) 0.035(4) -0.001(3) 0.005(3) -0.008(3)
N4 0.038(5) 0.038(5) 0.039(5) -0.003(4) -0.001(4) -0.011(4)
O2 0.110(9) 0.126(10) 0.068(8) -0.011(7) 0.003(6) -0.009(8)
C27 0.042(5) 0.046(5) 0.043(6) 0.012(5) 0.002(5) -0.006(4)
N6 0.052(5) 0.046(5) 0.030(4) 0.000(4) -0.002(4) -0.002(4)
N2 0.031(4) 0.063(6) 0.039(5) 0.001(4) 0.002(4) -0.008(4)
C68 0.059(7) 0.036(6) 0.064(8) -0.003(6) -0.011(6) -0.004(5)
C65 0.049(6) 0.064(7) 0.055(8) -0.009(6) -0.016(6) 0.001(6)
C59 0.042(5) 0.041(6) 0.035(6) -0.002(4) 0.009(4) 0.001(5)
C40 0.041(6) 0.045(6) 0.042(6) -0.009(5) -0.007(5) 0.006(5)
C1 0.061(7) 0.050(6) 0.055(7) 0.002(6) -0.008(6) -0.018(5)
C70 0.057(7) 0.064(8) 0.052(8) -0.017(6) 0.003(6) 0.020(6)
C55 0.057(7) 0.065(8) 0.049(7) 0.023(6) 0.004(5) 0.019(6)
C54 0.027(5) 0.046(6) 0.052(7) 0.001(5) 0.001(5) -0.001(4)
O4 0.114(8) 0.089(7) 0.035(5) -0.012(5) -0.003(5) 0.008(6)
C69 0.043(6) 0.054(7) 0.041(6) 0.009(5) -0.004(5) 0.008(5)
C23 0.046(6) 0.063(7) 0.051(7) 0.013(6) -0.010(6) -0.009(5)
N3 0.047(5) 0.053(5) 0.025(4) 0.002(4) -0.003(4) 0.000(4)
C63 0.032(5) 0.054(6) 0.035(6) -0.006(5) 0.001(4) -0.005(5)
C47 0.049(5) 0.045(5) 0.029(5) -0.001(5) 0.008(5) -0.004(4)
C64 0.041(6) 0.049(6) 0.038(5) 0.008(5) -0.003(5) -0.007(5)
C10 0.040(5) 0.055(6) 0.039(5) -0.009(6) 0.000(5) -0.008(4)
C19 0.064(8) 0.074(9) 0.063(9) 0.015(7) -0.029(7) 0.007(6)
C51 0.045(6) 0.057(7) 0.051(7) -0.006(6) 0.006(5) 0.000(5)
C31 0.051(7) 0.067(8) 0.035(6) 0.003(6) 0.000(5) -0.006(6)
C36 0.055(7) 0.062(8) 0.050(7) 0.007(6) 0.017(6) 0.009(6)
C2 0.044(6) 0.054(7) 0.048(7) 0.014(5) 0.009(5) -0.011(5)
C11 0.062(7) 0.048(6) 0.029(6) 0.009(5) 0.002(5) 0.005(5)
C15 0.081(9) 0.054(7) 0.030(6) 0.005(5) -0.011(6) -0.010(6)
C72 0.077(8) 0.057(8) 0.048(7) 0.012(6) 0.009(6) 0.001(6)
C60 0.062(8) 0.043(7) 0.091(10) -0.006(7) 0.005(7) -0.012(6)
C18 0.070(8) 0.043(6) 0.097(11) 0.025(7) -0.020(8) 0.003(6)
C71 0.071(9) 0.095(11) 0.046(8) -0.003(7) -0.001(5) 0.008(8)
C38 0.053(6) 0.041(5) 0.070(8) -0.012(6) -0.012(7) -0.011(5)
C12 0.069(8) 0.065(8) 0.058(8) 0.007(6) -0.004(6) 0.007(6)
C32 0.049(6) 0.035(6) 0.054(7) -0.008(5) -0.007(5) 0.008(5)
C66 0.066(8) 0.072(8) 0.055(8) 0.016(6) -0.020(6) 0.007(6)
C22 0.040(6) 0.054(6) 0.027(5) -0.005(5) 0.002(5) -0.012(5)
C49 0.077(8) 0.058(8) 0.047(7) 0.010(6) -0.010(6) -0.002(6)
C21 0.047(6) 0.037(6) 0.043(6) 0.011(5) 0.000(5) -0.003(5)
C30 0.049(7) 0.070(8) 0.060(8) 0.016(7) -0.012(6) 0.000(6)
C14 0.093(10) 0.092(11) 0.046(7) 0.019(7) -0.015(7) -0.028(8)
C67 0.079(9) 0.040(6) 0.074(9) 0.007(6) -0.014(7) 0.004(6)
C34 0.077(9) 0.115(13) 0.057(9) 0.012(8) 0.023(7) 0.032(9)
C57 0.070(8) 0.033(6) 0.076(9) 0.006(5) 0.012(7) -0.006(5)
C17 0.054(7) 0.043(6) 0.055(7) 0.008(5) -0.009(5) -0.011(5)
C25 0.065(7) 0.047(6) 0.038(6) 0.001(5) 0.010(5) -0.009(6)
C20 0.059(7) 0.066(7) 0.040(6) 0.004(6) -0.017(6) 0.002(6)
C13 0.063(8) 0.082(10) 0.058(8) -0.019(7) -0.004(6) -0.008(7)
C74 0.099(12) 0.121(13) 0.072(10) 0.007(9) 0.041(9) 0.018(10)
C37 0.166(19) 0.23(2) 0.116(16) 0.078(17) 0.097(15) 0.101(19)
C73 0.043(6) 0.049(6) 0.044(6) 0.006(5) 0.011(5) 0.000(5)
C58 0.049(6) 0.034(5) 0.056(7) 0.012(5) 0.010(5) 0.003(5)
C50 0.053(6) 0.078(8) 0.031(6) 0.001(6) -0.001(5) -0.002(6)
C24 0.071(8) 0.045(6) 0.073(9) -0.014(6) -0.002(7) -0.026(6)
C26 0.039(5) 0.042(6) 0.046(6) 0.010(5) 0.009(5) -0.010(5)
C39 0.044(6) 0.054(7) 0.051(7) 0.001(5) 0.008(5) -0.015(5)
C29 0.063(8) 0.062(8) 0.064(8) 0.018(7) 0.004(7) 0.010(6)
C52 0.049(6) 0.062(7) 0.035(6) 0.006(5) -0.002(5) 0.005(5)
C56 0.068(8) 0.044(7) 0.079(9) 0.020(6) 0.001(7) 0.002(6)
C53 0.125(13) 0.111(13) 0.034(7) -0.023(7) 0.012(7) 0.011(10)
C61 0.073(9) 0.071(8) 0.051(8) -0.018(6) -0.018(6) -0.011(7)
C3 0.045(6) 0.058(7) 0.043(7) 0.002(5) -0.016(5) -0.006(5)
C33 0.056(7) 0.086(10) 0.037(7) -0.007(6) 0.000(5) 0.008(7)
C62 0.049(6) 0.064(7) 0.053(7) -0.021(6) -0.009(6) -0.006(5)
C48 0.060(7) 0.049(7) 0.056(8) 0.009(6) -0.006(6) 0.003(6)
C35 0.076(9) 0.099(12) 0.071(10) 0.032(8) 0.024(7) 0.005(8)
C4 0.055(7) 0.082(9) 0.056(8) 0.000(7) -0.003(6) 0.004(7)
C7 0.072(8) 0.062(8) 0.088(11) -0.032(8) -0.031(8) -0.001(6)
C5 0.068(9) 0.143(15) 0.035(7) 0.015(8) -0.015(6) -0.012(9)
C6 0.055(7) 0.110(12) 0.048(8) -0.010(8) -0.016(6) 0.003(8)
C8 0.059(7) 0.075(9) 0.053(8) -0.019(7) -0.015(6) -0.008(6)
C9 0.099(13) 0.21(2) 0.087(14) -0.041(15) 0.008(10) 0.031(14)
O1 0.103(8) 0.185(12) 0.039(6) -0.049(7) 0.000(5) -0.004(8)
C45 0.047(7) 0.093(10) 0.047(7) -0.015(7) -0.008(6) 0.009(7)
C41 0.112(12) 0.053(8) 0.057(8) -0.013(6) 0.006(8) -0.011(8)
C43 0.067(9) 0.128(15) 0.088(13) -0.068(12) 0.001(8) -0.001(10)
C42 0.137(16) 0.082(12) 0.078(12) -0.026(9) 0.015(11) -0.015(11)
C44 0.064(8) 0.135(14) 0.041(8) -0.015(9) -0.013(6) 0.036(9)
C16 0.19(2) 0.137(17) 0.061(11) 0.003(11) 0.011(12) -0.037(15)
O201 0.35(3) 0.084(11) 0.30(2) 0.069(16) 0.07(2) 0.019(14)
O204 0.135(12) 0.182(16) 0.203(17) 0.032(13) -0.032(12) 0.027(11)
O202 0.122(11) 0.109(10) 0.32(3) 0.019(13) 0.088(14) -0.032(9)
O203 0.113(11) 0.46(4) 0.156(15) -0.15(2) -0.038(11) 0.105(17)
O3 0.134(12) 0.30(2) 0.096(11) -0.072(14) -0.025(9) 0.006(13)
C46 0.124(17) 0.48(6) 0.038(10) -0.01(2) -0.006(10) -0.03(2)
O102 0.180(15) 0.118(11) 0.26(2) 0.008(12) -0.113(15) 0.050(10)
O103 0.197(19) 0.30(3) 0.35(3) 0.22(3) -0.06(2) -0.10(2)
O101 0.24(2) 0.208(19) 0.24(2) -0.114(18) 0.038(18) -0.105(17)
O401 0.108(13) 0.063(12) 0.118(14) 0.027(11) -0.034(12) 0.000(11)
O403 0.098(15) 0.075(10) 0.094(17) 0.024(8) -0.029(12) -0.003(9)
O301 0.26(2) 0.192(15) 0.32(2) 0.097(19) 0.025(13) -0.021(13)
O302 0.34(2) 0.119(9) 0.28(2) -0.034(10) -0.034(19) 0.039(10)
O304 0.231(15) 0.224(19) 0.39(3) -0.07(2) -0.064(18) -0.006(14)
O404 0.096(11) 0.108(15) 0.144(16) 0.018(12) 0.003(11) 0.008(10)
O104 0.36(3) 0.178(18) 0.21(2) -0.046(16) -0.02(2) 0.15(2)
O402 0.17(2) 0.112(16) 0.145(15) -0.035(15) -0.066(15) -0.025(14)
O303 0.228(14) 0.32(3) 0.41(3) 0.17(2) 0.13(2) 0.12(2)
Cl4A 0.064(7) 0.044(9) 0.066(4) 0.014(7) -0.015(4) -0.004(6)
O5 0.10(2) 0.15(3) 0.109(13) 0.056(15) -0.011(12) 0.005(15)
O6 0.10(2) 0.077(12) 0.10(2) 0.017(9) -0.023(18) -0.004(8)
O7 0.120(14) 0.119(18) 0.15(2) 0.03(2) -0.031(14) -0.040(14)
O8 0.19(3) 0.098(15) 0.139(16) 0.024(15) 0.029(18) 0.032(18)

loop_
_atom_type_symbol
_atom_type_description
_atom_type_scat_dispersion_real
_atom_type_scat_dispersion_imag
_atom_type_scat_source
C C 0.0033 0.0016 'International Tables Vol C Tables 4.2.6.8 and 6.1.1.4'
Cl Cl 0.1484 0.1585 'International Tables Vol C Tables 4.2.6.8 and 6.1.1.4'
H H 0.0000 0.0000 'International Tables Vol C Tables 4.2.6.8 and 6.1.1.4'
N N 0.0061 0.0033 'International Tables Vol C Tables 4.2.6.8 and 6.1.1.4'
O O 0.0106 0.0060 'International Tables Vol C Tables 4.2.6.8 and 6.1.1.4'
Ru Ru -1.2594 0.8363 'International Tables Vol C Tables 4.2.6.8 and 6.1.1.4'

loop_
_geom_angle_atom_site_label_1
_geom_angle_atom_site_label_2
_geom_angle_atom_site_label_3
_geom_angle
_geom_angle_site_symmetry_1
_geom_angle_site_symmetry_3
_geom_angle_publ_flag
N5 Ru1 N1 102.6(3) . . ?
N5 Ru1 N6 91.5(3) . . ?
N5 Ru1 N3 157.6(3) . . ?
N1 Ru1 N6 94.5(3) . . ?
N1 Ru1 N3 99.5(3) . . ?
N4 Ru1 N5 78.5(3) . . ?
N4 Ru1 N1 175.0(3) . . ?
N4 Ru1 N6 90.3(3) . . ?
N4 Ru1 N2 98.4(3) . . ?
N4 Ru1 N3 79.2(3) . . ?
N2 Ru1 N5 95.1(3) . . ?
N2 Ru1 N1 76.8(4) . . ?
N2 Ru1 N6 170.0(4) . . ?
N2 Ru1 N3 86.8(3) . . ?
N3 Ru1 N6 90.0(3) . . ?
N9 Ru2 N12 91.5(3) . . ?
N9 Ru2 N11 158.4(3) . . ?
N8 Ru2 N12 171.4(3) . . ?
N8 Ru2 N9 94.6(3) . . ?
N8 Ru2 N7 77.5(4) . . ?
N8 Ru2 N11 86.3(3) . . ?
N7 Ru2 N12 95.4(3) . . ?
N7 Ru2 N9 101.3(3) . . ?
N7 Ru2 N11 99.9(3) . . ?
N11 Ru2 N12 90.3(3) . . ?
N10 Ru2 N12 89.5(3) . . ?
N10 Ru2 N9 78.7(3) . . ?
N10 Ru2 N8 97.7(3) . . ?
N10 Ru2 N7 175.1(3) . . ?
N10 Ru2 N11 79.8(3) . . ?
O102 Cl1 O104 115.2(13) . . ?
O103 Cl1 O102 106.6(14) . . ?
O103 Cl1 O101 120.2(17) . . ?
O103 Cl1 O104 102.8(16) . . ?
O101 Cl1 O102 104.9(14) . . ?
O101 Cl1 O104 107.6(15) . . ?
O401 Cl4 O403 110(3) . . ?
O401 Cl4 O404 108(3) . . ?
O401 Cl4 O402 134(3) . . ?
O404 Cl4 O403 95(2) . . ?
O402 Cl4 O403 112(3) . . ?
O402 Cl4 O404 86(3) . . ?
O301 Cl3 O304 94.6(15) . . ?
O302 Cl3 O301 140(2) . . ?
O302 Cl3 O304 92.1(17) . . ?
O302 Cl3 O303 110.7(19) . . ?
O303 Cl3 O301 104.9(15) . . ?
O303 Cl3 O304 108(2) . . ?
O201 Cl2 O204 105.9(15) . . ?
O201 Cl2 O202 109.5(13) . . ?
O201 Cl2 O203 120.6(17) . . ?
O202 Cl2 O204 97.2(11) . . ?
O202 Cl2 O203 116.2(14) . . ?
O203 Cl2 O204 103.9(10) . . ?
C27 N5 Ru1 116.0(6) . . ?
C27 N5 C31 115.3(9) . . ?
C31 N5 Ru1 128.8(8) . . ?
C69 N12 Ru2 120.5(7) . . ?
C73 N12 Ru2 122.3(7) . . ?
C73 N12 C69 117.2(9) . . ?
C54 N9 Ru2 128.0(7) . . ?
C54 N9 C58 120.2(9) . . ?
C58 N9 Ru2 111.8(7) . . ?
C1 N1 Ru1 113.5(8) . . ?
C1 N1 C3 118.3(9) . . ?
C3 N1 Ru1 128.0(7) . . ?
C47 N8 Ru2 127.1(7) . . ?
C39 N8 Ru2 115.4(8) . . ?
C39 N8 C47 117.0(9) . . ?
C40 N7 Ru2 129.5(7) . . ?
C38 N7 Ru2 115.3(8) . . ?
C38 N7 C40 115.2(9) . . ?
C27 C28 H28 121.5 . . ?
C29 C28 H28 121.5 . . ?
C29 C28 C27 116.9(11) . . ?
C68 N11 Ru2 127.6(8) . . ?
C68 N11 C64 120.2(9) . . ?
C64 N11 Ru2 111.7(7) . . ?
C59 N10 Ru2 119.3(7) . . ?
C59 N10 C63 122.0(8) . . ?
C63 N10 Ru2 118.7(7) . . ?
C22 N4 Ru1 118.4(7) . . ?
C26 N4 Ru1 119.7(7) . . ?
C26 N4 C22 121.8(9) . . ?
C16 O2 C13 115.9(15) . . ?
N5 C27 C28 124.7(9) . . ?
N5 C27 C26 113.4(8) . . ?
C28 C27 C26 121.8(10) . . ?
C36 N6 Ru1 123.8(7) . . ?
C36 N6 C32 116.2(9) . . ?
C32 N6 Ru1 119.9(7) . . ?
C10 N2 Ru1 126.4(7) . . ?
C2 N2 Ru1 115.3(8) . . ?
C2 N2 C10 118.0(9) . . ?
N11 C68 H68 118.9 . . ?
N11 C68 C67 122.2(11) . . ?
C67 C68 H68 118.9 . . ?
C64 C65 H65 120.0 . . ?
C66 C65 H65 120.0 . . ?
C66 C65 C64 120.0(11) . . ?
N10 C59 C60 119.0(10) . . ?
N10 C59 C58 113.6(9) . . ?
C60 C59 C58 127.3(10) . . ?
C45 C40 N7 118.5(10) . . ?
C41 C40 N7 117.6(10) . . ?
C41 C40 C45 123.9(11) . . ?
N1 C1 H1 121.3 . . ?
N1 C1 C2 117.3(10) . . ?
C2 C1 H1 121.3 . . ?
C69 C70 H70 120.1 . . ?
C69 C70 C71 119.8(12) . . ?
C71 C70 H70 120.1 . . ?
C54 C55 H55 119.4 . . ?
C56 C55 H55 119.4 . . ?
C56 C55 C54 121.1(11) . . ?
N9 C54 C55 121.2(10) . . ?
N9 C54 H54 119.4 . . ?
C55 C54 H54 119.4 . . ?
C50 O4 C53 117.7(10) . . ?
N12 C69 H69 117.8 . . ?
C70 C69 N12 124.5(11) . . ?
C70 C69 H69 117.8 . . ?
C22 C23 H23 120.8 . . ?
C22 C23 C24 118.4(11) . . ?
C24 C23 H23 120.8 . . ?
C21 N3 Ru1 113.2(7) . . ?
C17 N3 Ru1 128.6(7) . . ?
C17 N3 C21 118.0(9) . . ?
N10 C63 C64 112.2(9) . . ?
C62 C63 N10 117.8(10) . . ?
C62 C63 C64 130.1(10) . . ?
C52 C47 N8 118.7(10) . . ?
C48 C47 N8 120.4(9) . . ?
C48 C47 C52 120.8(11) . . ?
N11 C64 C65 118.6(10) . . ?
N11 C64 C63 117.3(9) . . ?
C65 C64 C63 124.1(10) . . ?
C11 C10 N2 120.8(10) . . ?
C15 C10 N2 121.6(9) . . ?
C15 C10 C11 117.5(11) . . ?
C18 C19 H19 121.0 . . ?
C20 C19 H19 121.0 . . ?
C20 C19 C18 117.9(11) . . ?
C50 C51 H51 121.4 . . ?
C50 C51 C52 117.2(11) . . ?
C52 C51 H51 121.4 . . ?
N5 C31 H31 118.1 . . ?
N5 C31 C30 123.8(11) . . ?
C30 C31 H31 118.1 . . ?
N6 C36 H36 119.3 . . ?
N6 C36 C35 121.4(12) . . ?
C35 C36 H36 119.3 . . ?
N2 C2 C1 116.5(9) . . ?
N2 C2 H2 121.7 . . ?
C1 C2 H2 121.7 . . ?
C10 C11 H11 119.9 . . ?
C12 C11 C10 120.2(10) . . ?
C12 C11 H11 119.9 . . ?
C10 C15 H15 117.9 . . ?
C14 C15 C10 124.2(12) . . ?
C14 C15 H15 117.9 . . ?
C71 C72 H72 120.6 . . ?
C71 C72 C73 118.9(12) . . ?
C73 C72 H72 120.6 . . ?
C59 C60 H60 120.0 . . ?
C59 C60 C61 120.1(12) . . ?
C61 C60 H60 120.0 . . ?
C19 C18 H18 120.3 . . ?
C17 C18 C19 119.4(12) . . ?
C17 C18 H18 120.3 . . ?
C70 C71 C74 120.5(14) . . ?
C72 C71 C70 116.9(12) . . ?
C72 C71 C74 122.6(14) . . ?
N7 C38 H38 122.2 . . ?
N7 C38 C39 115.6(9) . . ?
C39 C38 H38 122.2 . . ?
C11 C12 H12 119.7 . . ?
C11 C12 C13 120.5(12) . . ?
C13 C12 H12 119.7 . . ?
N6 C32 H32 118.4 . . ?
N6 C32 C33 123.2(11) . . ?
C33 C32 H32 118.4 . . ?
C65 C66 H66 120.3 . . ?
C67 C66 C65 119.4(11) . . ?
C67 C66 H66 120.3 . . ?
N4 C22 C23 119.6(10) . . ?
N4 C22 C21 113.2(9) . . ?
C23 C22 C21 127.2(10) . . ?
C50 C49 H49 118.9 . . ?
C50 C49 C48 122.1(11) . . ?
C48 C49 H49 118.9 . . ?
N3 C21 C22 116.0(9) . . ?
N3 C21 C20 120.2(10) . . ?
C20 C21 C22 123.8(10) . . ?
C31 C30 H30 120.6 . . ?
C29 C30 C31 118.9(11) . . ?
C29 C30 H30 120.6 . . ?
C15 C14 H14 120.1 . . ?
C15 C14 C13 119.7(13) . . ?
C13 C14 H14 120.1 . . ?
C68 C67 H67 120.2 . . ?
C66 C67 C68 119.6(11) . . ?
C66 C67 H67 120.2 . . ?
C33 C34 C37 121.5(15) . . ?
C35 C34 C37 120.3(15) . . ?
C35 C34 C33 118.1(12) . . ?
C58 C57 H57 119.1 . . ?
C58 C57 C56 121.8(11) . . ?
C56 C57 H57 119.1 . . ?
N3 C17 C18 122.9(11) . . ?
N3 C17 H17 118.5 . . ?
C18 C17 H17 118.5 . . ?
C24 C25 H25 121.8 . . ?
C26 C25 H25 121.8 . . ?
C26 C25 C24 116.3(10) . . ?
C19 C20 C21 121.4(11) . . ?
C19 C20 H20 119.3 . . ?
C21 C20 H20 119.3 . . ?
O2 C13 C12 115.9(13) . . ?
O2 C13 C14 126.4(14) . . ?
C14 C13 C12 117.7(12) . . ?
C71 C74 H74A 109.5 . . ?
C71 C74 H74B 109.5 . . ?
C71 C74 H74C 109.5 . . ?
H74A C74 H74B 109.5 . . ?
H74A C74 H74C 109.5 . . ?
H74B C74 H74C 109.5 . . ?
C34 C37 H37A 109.5 . . ?
C34 C37 H37B 109.5 . . ?
C34 C37 H37C 109.5 . . ?
H37A C37 H37B 109.5 . . ?
H37A C37 H37C 109.5 . . ?
H37B C37 H37C 109.5 . . ?
N12 C73 C72 122.9(11) . . ?
N12 C73 H73 118.6 . . ?
C72 C73 H73 118.6 . . ?
N9 C58 C59 116.4(9) . . ?
N9 C58 C57 118.1(10) . . ?
C57 C58 C59 125.4(10) . . ?
C51 C50 O4 122.2(11) . . ?
C49 C50 O4 117.0(11) . . ?
C49 C50 C51 120.7(11) . . ?
C23 C24 H24 119.3 . . ?
C25 C24 C23 121.3(10) . . ?
C25 C24 H24 119.3 . . ?
N4 C26 C27 112.4(9) . . ?
N4 C26 C25 122.5(10) . . ?
C25 C26 C27 125.2(10) . . ?
N8 C39 C38 115.7(10) . . ?
N8 C39 H39 122.1 . . ?
C38 C39 H39 122.1 . . ?
C28 C29 H29 119.8 . . ?
C30 C29 C28 120.5(12) . . ?
C30 C29 H29 119.8 . . ?
C47 C52 C51 120.7(11) . . ?
C47 C52 H52 119.7 . . ?
C51 C52 H52 119.7 . . ?
C55 C56 C57 117.4(11) . . ?
C55 C56 H56 121.3 . . ?
C57 C56 H56 121.3 . . ?
O4 C53 H53A 109.5 . . ?
O4 C53 H53B 109.5 . . ?
O4 C53 H53C 109.5 . . ?
H53A C53 H53B 109.5 . . ?
H53A C53 H53C 109.5 . . ?
H53B C53 H53C 109.5 . . ?
C60 C61 H61 120.9 . . ?
C62 C61 C60 118.2(11) . . ?
C62 C61 H61 120.9 . . ?
N1 C3 C8 119.0(10) . . ?
C4 C3 N1 121.8(11) . . ?
C4 C3 C8 119.2(12) . . ?
C32 C33 H33 120.0 . . ?
C34 C33 C32 120.1(12) . . ?
C34 C33 H33 120.0 . . ?
C63 C62 H62 118.6 . . ?
C61 C62 C63 122.7(12) . . ?
C61 C62 H62 118.6 . . ?
C47 C48 C49 118.4(11) . . ?
C47 C48 H48 120.8 . . ?
C49 C48 H48 120.8 . . ?
C36 C35 H35 119.6 . . ?
C34 C35 C36 120.8(14) . . ?
C34 C35 H35 119.6 . . ?
C3 C4 H4 119.0 . . ?
C3 C4 C5 122.1(14) . . ?
C5 C4 H4 119.0 . . ?
C6 C7 H7 118.1 . . ?
C6 C7 C8 123.7(13) . . ?
C8 C7 H7 118.1 . . ?
C4 C5 H5 120.5 . . ?
C4 C5 C6 118.9(13) . . ?
C6 C5 H5 120.5 . . ?
C7 C6 C5 118.3(13) . . ?
O1 C6 C7 115.7(16) . . ?
O1 C6 C5 125.9(15) . . ?
C3 C8 C7 117.6(13) . . ?
C3 C8 H8 121.2 . . ?
C7 C8 H8 121.2 . . ?
H9A C9 H9B 109.5 . . ?
H9A C9 H9C 109.5 . . ?
H9B C9 H9C 109.5 . . ?
O1 C9 H9A 109.5 . . ?
O1 C9 H9B 109.5 . . ?
O1 C9 H9C 109.5 . . ?
C6 O1 C9 116.9(15) . . ?
C40 C45 H45 121.4 . . ?
C40 C45 C44 117.2(14) . . ?
C44 C45 H45 121.4 . . ?
C40 C41 H41 120.2 . . ?
C40 C41 C42 119.6(14) . . ?
C42 C41 H41 120.2 . . ?
C42 C43 O3 113.4(18) . . ?
C44 C43 C42 125.3(15) . . ?
C44 C43 O3 121(2) . . ?
C41 C42 H42 122.0 . . ?
C43 C42 C41 116.0(16) . . ?
C43 C42 H42 122.0 . . ?
C45 C44 H44 121.3 . . ?
C43 C44 C45 117.4(15) . . ?
C43 C44 H44 121.3 . . ?
O2 C16 H16A 109.5 . . ?
O2 C16 H16B 109.5 . . ?
O2 C16 H16C 109.5 . . ?
H16A C16 H16B 109.5 . . ?
H16A C16 H16C 109.5 . . ?
H16B C16 H16C 109.5 . . ?
C46 O3 C43 126(3) . . ?
O3 C46 H46A 109.5 . . ?
O3 C46 H46B 109.5 . . ?
O3 C46 H46C 109.5 . . ?
H46A C46 H46B 109.5 . . ?
H46A C46 H46C 109.5 . . ?
H46B C46 H46C 109.5 . . ?
O6 Cl4A O5 117(5) . . ?
O6 Cl4A O7 125(4) . . ?
O6 Cl4A O8 115(5) . . ?
O7 Cl4A O5 97(4) . . ?
O7 Cl4A O8 98(4) . . ?
O8 Cl4A O5 99(2) . . ?

loop_
_geom_bond_atom_site_label_1
_geom_bond_atom_site_label_2
_geom_bond_distance
_geom_bond_site_symmetry_2
_geom_bond_publ_flag
Ru1 N5 2.061(8) . ?
Ru1 N1 2.066(8) . ?
Ru1 N4 1.987(8) . ?
Ru1 N6 2.099(9) . ?
Ru1 N2 2.050(8) . ?
Ru1 N3 2.075(8) . ?
Ru2 N12 2.157(8) . ?
Ru2 N9 2.086(8) . ?
Ru2 N8 2.037(9) . ?
Ru2 N7 2.065(8) . ?
Ru2 N11 2.102(8) . ?
Ru2 N10 1.968(7) . ?
Cl1 O102 1.351(13) . ?
Cl1 O103 1.244(17) . ?
Cl1 O101 1.308(16) . ?
Cl1 O104 1.387(19) . ?
Cl4 O401 1.27(4) . ?
Cl4 O403 1.58(4) . ?
Cl4 O404 1.55(5) . ?
Cl4 O402 1.37(4) . ?
Cl3 O301 1.29(2) . ?
Cl3 O302 1.202(18) . ?
Cl3 O304 1.41(3) . ?
Cl3 O303 1.27(2) . ?
Cl2 O201 1.307(17) . ?
Cl2 O204 1.536(15) . ?
Cl2 O202 1.363(14) . ?
Cl2 O203 1.365(16) . ?
N5 C27 1.346(12) . ?
N5 C31 1.360(13) . ?
N12 C69 1.326(13) . ?
N12 C73 1.311(13) . ?
N9 C54 1.321(13) . ?
N9 C58 1.384(13) . ?
N1 C1 1.290(14) . ?
N1 C3 1.414(14) . ?
N8 C47 1.449(14) . ?
N8 C39 1.299(13) . ?
N7 C40 1.461(13) . ?
N7 C38 1.283(14) . ?
C28 H28 0.9300 . ?
C28 C27 1.394(14) . ?
C28 C29 1.382(17) . ?
N11 C68 1.319(13) . ?
N11 C64 1.369(13) . ?
N10 C59 1.336(12) . ?
N10 C63 1.382(13) . ?
N4 C22 1.352(13) . ?
N4 C26 1.330(12) . ?
O2 C13 1.356(16) . ?
O2 C16 1.322(19) . ?
C27 C26 1.522(14) . ?
N6 C36 1.349(14) . ?
N6 C32 1.360(13) . ?
N2 C10 1.446(14) . ?
N2 C2 1.272(14) . ?
C68 H68 0.9300 . ?
C68 C67 1.392(16) . ?
C65 H65 0.9300 . ?
C65 C64 1.414(15) . ?
C65 C66 1.385(16) . ?
C59 C60 1.382(16) . ?
C59 C58 1.420(15) . ?
C40 C45 1.375(17) . ?
C40 C41 1.363(16) . ?
C1 H1 0.9300 . ?
C1 C2 1.394(16) . ?
C70 H70 0.9300 . ?
C70 C69 1.297(15) . ?
C70 C71 1.400(19) . ?
C55 H55 0.9300 . ?
C55 C54 1.401(14) . ?
C55 C56 1.341(17) . ?
C54 H54 0.9300 . ?
O4 C50 1.376(14) . ?
O4 C53 1.419(17) . ?
C69 H69 0.9300 . ?
C23 H23 0.9300 . ?
C23 C22 1.377(15) . ?
C23 C24 1.399(16) . ?
N3 C21 1.367(13) . ?
N3 C17 1.359(13) . ?
C63 C64 1.460(14) . ?
C63 C62 1.355(14) . ?
C47 C52 1.384(14) . ?
C47 C48 1.351(16) . ?
C10 C11 1.386(14) . ?
C10 C15 1.368(16) . ?
C19 H19 0.9300 . ?
C19 C18 1.397(18) . ?
C19 C20 1.361(16) . ?
C51 H51 0.9300 . ?
C51 C50 1.376(15) . ?
C51 C52 1.415(16) . ?
C31 H31 0.9300 . ?
C31 C30 1.379(16) . ?
C36 H36 0.9300 . ?
C36 C35 1.420(16) . ?
C2 H2 0.9300 . ?
C11 H11 0.9300 . ?
C11 C12 1.379(16) . ?
C15 H15 0.9300 . ?
C15 C14 1.331(18) . ?
C72 H72 0.9300 . ?
C72 C71 1.364(18) . ?
C72 C73 1.374(15) . ?
C60 H60 0.9300 . ?
C60 C61 1.392(18) . ?
C18 H18 0.9300 . ?
C18 C17 1.361(16) . ?
C71 C74 1.522(18) . ?
C38 H38 0.9300 . ?
C38 C39 1.447(16) . ?
C12 H12 0.9300 . ?
C12 C13 1.410(18) . ?
C32 H32 0.9300 . ?
C32 C33 1.380(15) . ?
C66 H66 0.9300 . ?
C66 C67 1.344(17) . ?
C22 C21 1.458(14) . ?
C49 H49 0.9300 . ?
C49 C50 1.360(16) . ?
C49 C48 1.386(18) . ?
C21 C20 1.391(15) . ?
C30 H30 0.9300 . ?
C30 C29 1.354(17) . ?
C14 H14 0.9300 . ?
C14 C13 1.394(19) . ?
C67 H67 0.9300 . ?
C34 C37 1.52(2) . ?
C34 C33 1.366(19) . ?
C34 C35 1.34(2) . ?
C57 H57 0.9300 . ?
C57 C58 1.391(14) . ?
C57 C56 1.393(18) . ?
C17 H17 0.9300 . ?
C25 H25 0.9300 . ?
C25 C24 1.397(17) . ?
C25 C26 1.373(15) . ?
C20 H20 0.9300 . ?
C74 H74A 0.9600 . ?
C74 H74B 0.9600 . ?
C74 H74C 0.9600 . ?
C37 H37A 0.9600 . ?
C37 H37B 0.9600 . ?
C37 H37C 0.9600 . ?
C73 H73 0.9300 . ?
C24 H24 0.9300 . ?
C39 H39 0.9300 . ?
C29 H29 0.9300 . ?
C52 H52 0.9300 . ?
C56 H56 0.9300 . ?
C53 H53A 0.9600 . ?
C53 H53B 0.9600 . ?
C53 H53C 0.9600 . ?
C61 H61 0.9300 . ?
C61 C62 1.346(17) . ?
C3 C4 1.348(16) . ?
C3 C8 1.422(17) . ?
C33 H33 0.9300 . ?
C62 H62 0.9300 . ?
C48 H48 0.9300 . ?
C35 H35 0.9300 . ?
C4 H4 0.9300 . ?
C4 C5 1.420(18) . ?
C7 H7 0.9300 . ?
C7 C6 1.33(2) . ?
C7 C8 1.424(18) . ?
C5 H5 0.9300 . ?
C5 C6 1.42(2) . ?
C6 O1 1.322(16) . ?
C8 H8 0.9300 . ?
C9 H9A 0.9600 . ?
C9 H9B 0.9600 . ?
C9 H9C 0.9600 . ?
C9 O1 1.41(2) . ?
C45 H45 0.9300 . ?
C45 C44 1.429(17) . ?
C41 H41 0.9300 . ?
C41 C42 1.40(2) . ?
C43 C42 1.39(2) . ?
C43 C44 1.36(2) . ?
C43 O3 1.445(19) . ?
C42 H42 0.9300 . ?
C44 H44 0.9300 . ?
C16 H16A 0.9600 . ?
C16 H16B 0.9600 . ?
C16 H16C 0.9600 . ?
O3 C46 1.20(2) . ?
C46 H46A 0.9600 . ?
C46 H46B 0.9600 . ?
C46 H46C 0.9600 . ?
Cl4A O5 1.61(6) . ?
Cl4A O6 1.12(5) . ?
Cl4A O7 1.30(6) . ?
Cl4A O8 1.58(6) . ?

loop_
_geom_torsion_atom_site_label_1
_geom_torsion_atom_site_label_2
_geom_torsion_atom_site_label_3
_geom_torsion_atom_site_label_4
_geom_torsion
_geom_torsion_site_symmetry_1
_geom_torsion_site_symmetry_2
_geom_torsion_site_symmetry_3
_geom_torsion_site_symmetry_4
_geom_torsion_publ_flag
Ru1 N5 C27 C28 179.0(9) . . . . ?
Ru1 N5 C27 C26 2.9(11) . . . . ?
Ru1 N5 C31 C30 179.3(8) . . . . ?
Ru1 N1 C1 C2 -7.2(13) . . . . ?
Ru1 N1 C3 C4 54.5(14) . . . . ?
Ru1 N1 C3 C8 -123.9(10) . . . . ?
Ru1 N4 C22 C23 -176.8(8) . . . . ?
Ru1 N4 C22 C21 3.1(11) . . . . ?
Ru1 N4 C26 C27 -1.7(11) . . . . ?
Ru1 N4 C26 C25 178.2(8) . . . . ?
Ru1 N6 C36 C35 171.4(9) . . . . ?
Ru1 N6 C32 C33 -172.8(8) . . . . ?
Ru1 N2 C10 C11 -61.4(12) . . . . ?
Ru1 N2 C10 C15 121.6(10) . . . . ?
Ru1 N2 C2 C1 3.9(13) . . . . ?
Ru1 N3 C21 C22 2.7(11) . . . . ?
Ru1 N3 C21 C20 -175.8(8) . . . . ?
Ru1 N3 C17 C18 175.6(9) . . . . ?
Ru2 N12 C69 C70 179.6(9) . . . . ?
Ru2 N12 C73 C72 179.9(9) . . . . ?
Ru2 N9 C54 C55 179.3(7) . . . . ?
Ru2 N9 C58 C59 0.6(11) . . . . ?
Ru2 N9 C58 C57 178.0(8) . . . . ?
Ru2 N8 C47 C52 64.2(12) . . . . ?
Ru2 N8 C47 C48 -116.9(10) . . . . ?
Ru2 N8 C39 C38 -7.9(13) . . . . ?
Ru2 N7 C40 C45 -48.0(13) . . . . ?
Ru2 N7 C40 C41 132.2(10) . . . . ?
Ru2 N7 C38 C39 1.6(12) . . . . ?
Ru2 N11 C68 C67 -174.4(9) . . . . ?
Ru2 N11 C64 C65 175.6(8) . . . . ?
Ru2 N11 C64 C63 -6.3(11) . . . . ?
Ru2 N10 C59 C60 -178.2(8) . . . . ?
Ru2 N10 C59 C58 4.7(11) . . . . ?
Ru2 N10 C63 C64 0.0(11) . . . . ?
Ru2 N10 C63 C62 178.4(8) . . . . ?
N5 C27 C26 N4 -0.9(12) . . . . ?
N5 C27 C26 C25 179.3(10) . . . . ?
N5 C31 C30 C29 1.0(18) . . . . ?
N1 C1 C2 N2 2.3(16) . . . . ?
N1 C3 C4 C5 -179.2(11) . . . . ?
N1 C3 C8 C7 176.0(10) . . . . ?
N8 C47 C52 C51 176.9(9) . . . . ?
N8 C47 C48 C49 -177.1(11) . . . . ?
N7 C40 C45 C44 -174.7(10) . . . . ?
N7 C40 C41 C42 178.0(13) . . . . ?
N7 C38 C39 N8 4.2(15) . . . . ?
C28 C27 C26 N4 -177.1(10) . . . . ?
C28 C27 C26 C25 3.0(16) . . . . ?
N11 C68 C67 C66 2(2) . . . . ?
N10 C59 C60 C61 -3.6(17) . . . . ?
N10 C59 C58 N9 -3.4(13) . . . . ?
N10 C59 C58 C57 179.5(10) . . . . ?
N10 C63 C64 N11 4.4(13) . . . . ?
N10 C63 C64 C65 -177.6(10) . . . . ?
N10 C63 C62 C61 3.4(17) . . . . ?
N4 C22 C21 N3 -3.8(13) . . . . ?
N4 C22 C21 C20 174.7(10) . . . . ?
C27 N5 C31 C30 -1.2(15) . . . . ?
C27 C28 C29 C30 -2.6(18) . . . . ?
N6 C36 C35 C34 1(2) . . . . ?
N6 C32 C33 C34 1.3(18) . . . . ?
N2 C10 C11 C12 -175.2(10) . . . . ?
N2 C10 C15 C14 176.7(12) . . . . ?
C68 N11 C64 C65 3.1(15) . . . . ?
C68 N11 C64 C63 -178.8(10) . . . . ?
C65 C66 C67 C68 0(2) . . . . ?
C59 N10 C63 C64 178.8(9) . . . . ?
C59 N10 C63 C62 -2.9(14) . . . . ?
C59 C60 C61 C62 4(2) . . . . ?
C40 N7 C38 C39 -179.9(9) . . . . ?
C40 C45 C44 C43 -1.9(19) . . . . ?
C40 C41 C42 C43 -4(2) . . . . ?
C1 N1 C3 C4 -131.0(12) . . . . ?
C1 N1 C3 C8 50.7(14) . . . . ?
C54 N9 C58 C59 179.4(9) . . . . ?
C54 N9 C58 C57 -3.3(15) . . . . ?
C54 C55 C56 C57 -1.1(19) . . . . ?
C69 N12 C73 C72 -0.5(16) . . . . ?
C69 C70 C71 C72 0(2) . . . . ?
C69 C70 C71 C74 -177.9(12) . . . . ?
C23 C22 C21 N3 176.0(10) . . . . ?
C23 C22 C21 C20 -5.5(18) . . . . ?
N3 C21 C20 C19 2.0(18) . . . . ?
C63 N10 C59 C60 3.0(14) . . . . ?
C63 N10 C59 C58 -174.0(8) . . . . ?
C47 N8 C39 C38 -179.8(9) . . . . ?
C64 N11 C68 C67 -3.2(18) . . . . ?
C64 C65 C66 C67 -0.2(19) . . . . ?
C64 C63 C62 C61 -178.6(12) . . . . ?
C10 N2 C2 C1 178.0(9) . . . . ?
C10 C11 C12 C13 -0.2(18) . . . . ?
C10 C15 C14 C13 -3(2) . . . . ?
C19 C18 C17 N3 -3(2) . . . . ?
C31 N5 C27 C28 -0.5(15) . . . . ?
C31 N5 C27 C26 -176.6(8) . . . . ?
C31 C30 C29 C28 1.1(19) . . . . ?
C36 N6 C32 C33 3.4(15) . . . . ?
C2 N2 C10 C11 125.2(11) . . . . ?
C2 N2 C10 C15 -51.7(14) . . . . ?
C11 C10 C15 C14 -0.4(18) . . . . ?
C11 C12 C13 O2 178.1(12) . . . . ?
C11 C12 C13 C14 -2.8(19) . . . . ?
C15 C10 C11 C12 1.9(16) . . . . ?
C15 C14 C13 O2 -176.8(13) . . . . ?
C15 C14 C13 C12 4(2) . . . . ?
C60 C59 C58 N9 179.9(10) . . . . ?
C60 C59 C58 C57 2.8(18) . . . . ?
C60 C61 C62 C63 -4(2) . . . . ?
C18 C19 C20 C21 -4(2) . . . . ?
C71 C70 C69 N12 0.4(19) . . . . ?
C71 C72 C73 N12 0.5(19) . . . . ?
C38 N7 C40 C45 133.8(11) . . . . ?
C38 N7 C40 C41 -46.1(14) . . . . ?
C32 N6 C36 C35 -4.5(16) . . . . ?
C66 C65 C64 N11 -1.4(17) . . . . ?
C66 C65 C64 C63 -179.4(11) . . . . ?
C22 N4 C26 C27 -179.1(8) . . . . ?
C22 N4 C26 C25 0.8(15) . . . . ?
C22 C23 C24 C25 1.2(18) . . . . ?
C22 C21 C20 C19 -176.4(12) . . . . ?
C21 N3 C17 C18 1.3(17) . . . . ?
C17 N3 C21 C22 177.9(9) . . . . ?
C17 N3 C21 C20 -0.6(15) . . . . ?
C20 C19 C18 C17 4(2) . . . . ?
C37 C34 C33 C32 178.9(17) . . . . ?
C37 C34 C35 C36 179.9(17) . . . . ?
C73 N12 C69 C70 0.0(16) . . . . ?
C73 C72 C71 C70 0(2) . . . . ?
C73 C72 C71 C74 177.4(13) . . . . ?
C58 N9 C54 C55 0.8(15) . . . . ?
C58 C59 C60 C61 173.0(11) . . . . ?
C58 C57 C56 C55 -1.5(19) . . . . ?
C50 C51 C52 C47 2.5(15) . . . . ?
C50 C49 C48 C47 -2.2(19) . . . . ?
C24 C23 C22 N4 -1.6(16) . . . . ?
C24 C23 C22 C21 178.6(11) . . . . ?
C24 C25 C26 N4 -1.2(16) . . . . ?
C24 C25 C26 C27 178.7(10) . . . . ?
C26 N4 C22 C23 0.7(15) . . . . ?
C26 N4 C22 C21 -179.5(9) . . . . ?
C26 C25 C24 C23 0.2(17) . . . . ?
C39 N8 C47 C52 -125.0(11) . . . . ?
C39 N8 C47 C48 53.9(14) . . . . ?
C29 C28 C27 N5 2.4(17) . . . . ?
C29 C28 C27 C26 178.2(10) . . . . ?
C52 C47 C48 C49 1.7(17) . . . . ?
C52 C51 C50 O4 -179.7(10) . . . . ?
C52 C51 C50 C49 -2.9(17) . . . . ?
C56 C55 C54 N9 1.5(17) . . . . ?
C56 C57 C58 N9 3.7(17) . . . . ?
C56 C57 C58 C59 -179.3(11) . . . . ?
C53 O4 C50 C51 5.4(18) . . . . ?
C53 O4 C50 C49 -171.5(12) . . . . ?
C3 N1 C1 C2 177.5(9) . . . . ?
C3 C4 C5 C6 2(2) . . . . ?
C33 C34 C35 C36 4(2) . . . . ?
C62 C63 C64 N11 -173.7(11) . . . . ?
C62 C63 C64 C65 4.3(19) . . . . ?
C48 C47 C52 C51 -2.0(16) . . . . ?
C48 C49 C50 O4 179.8(11) . . . . ?
C48 C49 C50 C51 2.8(19) . . . . ?
C35 C34 C33 C32 -5(2) . . . . ?
C4 C3 C8 C7 -2.4(17) . . . . ?
C4 C5 C6 C7 -1(2) . . . . ?
C4 C5 C6 O1 -179.6(12) . . . . ?
C7 C6 O1 C9 -178.6(13) . . . . ?
C5 C6 O1 C9 1(2) . . . . ?
C6 C7 C8 C3 4.4(19) . . . . ?
C8 C3 C4 C5 -0.9(18) . . . . ?
C8 C7 C6 C5 -3(2) . . . . ?
C8 C7 C6 O1 176.3(12) . . . . ?
C45 C40 C41 C42 -2(2) . . . . ?
C41 C40 C45 C44 5.1(18) . . . . ?
C42 C43 C44 C45 -5(2) . . . . ?
C42 C43 O3 C46 164(2) . . . . ?
C44 C43 C42 C41 8(3) . . . . ?
C44 C43 O3 C46 -22(3) . . . . ?
C16 O2 C13 C12 -175.5(15) . . . . ?
C16 O2 C13 C14 6(2) . . . . ?
O3 C43 C42 C41 -178.7(15) . . . . ?
O3 C43 C44 C45 -177.6(12) . . . . ?

loop_
_twin_individual_id
_twin_individual_mass_fraction_refined
1 0.81(6)
2 0.19(6)

loop_
_smtbx_masks_void_nr
_smtbx_masks_void_average_x
_smtbx_masks_void_average_y
_smtbx_masks_void_average_z
_smtbx_masks_void_volume
_smtbx_masks_void_count_electrons
_smtbx_masks_void_content
1 -0.440 -0.250 0.234 751.2 127.9 '12 H2O'
2 -0.384 0.250 0.734 751.2 127.4 '12 H2O'
